data_9007932
loop_
_publ_author_name
'Kolitsch, U.'

_publ_section_title
;
 Redetermination of potassium chlorochromate, KCrO3Cl
;
_journal_name_full 'Acta Crystallographica, Section E'
_journal_page_first i105
_journal_page_last i107
_journal_paper_doi 10.1107/S1600536802019396
_journal_volume 58
_journal_year 2002
_chemical_formula_structural KCrO3Cl
_chemical_formula_sum 'Cl Cr K O3'
_space_group_IT_number 14
_symmetry_space_group_name_Hall '-P 2ybc'
_symmetry_space_group_name_H-M 'P 1 21/c 1'
_cell_angle_alpha 90
_cell_angle_beta 91.40
_cell_angle_gamma 90
_cell_length_a 7.838
_cell_length_b 7.4930
_cell_length_c 7.812
_cell_formula_units_Z 4
_cell_volume 458.663
_database_code_amcsd 0010390
_exptl_crystal_density_diffrn 2.528
_cod_original_formula_sum 'K Cr Cl O3'
_cod_database_code 9007932
_amcsd_formula_title KCrO3Cl

loop_
_space_group_symop_operation_xyz
x,y,z
x,1/2-y,1/2+z
-x,1/2+y,1/2-z
-x,-y,-z

loop_
_atom_site_aniso_label
_atom_site_aniso_U_11
_atom_site_aniso_U_22
_atom_site_aniso_U_33
_atom_site_aniso_U_12
_atom_site_aniso_U_13
_atom_site_aniso_U_23
K 0.04890 0.03030 0.02870 -0.00190 -0.00290 -0.00078
Cr 0.02560 0.02360 0.02520 -0.00018 0.00016 -0.00001
Cl 0.03090 0.04160 0.04910 0.00690 -0.00010 -0.00040
O1 0.03420 0.03670 0.07240 -0.00820 -0.00480 -0.00260
O2 0.05010 0.04800 0.03880 0.01060 -0.00100 -0.01460
O3 0.05300 0.05190 0.04350 0.01190 0.00960 0.01950

loop_
_atom_site_label
_atom_site_fract_x
_atom_site_fract_y
_atom_site_fract_z
_atom_site_U_iso_or_equiv
K 0.30127 0.63961 0.86872 0.03601
Cr 0.28241 0.12435 0.87486 0.02481
Cl 0.04765 0.28306 0.85952 0.04060
O1 0.43660 0.26260 0.89060 0.04790
O2 0.29650 0.00720 0.70490 0.04570
O3 0.27640 -0.00520 0.03740 0.04930

loop_
_cod_related_entry_id
_cod_related_entry_database
_cod_related_entry_code
1 AMCSD 0010390
